data_7220398
loop_
_publ_author_name
'Hossain, Sazzat'
'Gupta, Sandeep K.'
'Murugavel, Ramaswamy'

_publ_section_title
;
 2,6-Dimethylphenol derived H-phosphonate and \a-hydroxyphosphonate:
 facile synthesis, crystal chemistry, supramolecular association and metal
 complexation
;
_journal_issue 23
_journal_name_full CrystEngComm
_journal_page_first 4355
_journal_paper_doi 10.1039/C5CE00675A
_journal_volume 17
_journal_year 2015
_chemical_formula_moiety 'C11 H19 O5 P'
_chemical_formula_sum 'C11 H19 O5 P'
_chemical_formula_weight 262.23
_chemical_name_systematic
;
 ?
;
_space_group_crystal_system monoclinic
_space_group_IT_number 14
_space_group_name_Hall '-P 2yn'
_space_group_name_H-M_alt 'P 1 21/n 1'
_symmetry_space_group_name_Hall '-P 2yn'
_symmetry_space_group_name_H-M 'P 1 21/n 1'
_atom_sites_solution_hydrogens mixed
_audit_creation_method SHELXL-2012
_audit_update_record
;
2015-04-03 deposited with the CCDC.
2015-04-27 downloaded from the CCDC.
;
_cell_angle_alpha 90
_cell_angle_beta 92.107(3)
_cell_angle_gamma 90
_cell_formula_units_Z 12
_cell_length_a 17.986(3)
_cell_length_b 7.8722(11)
_cell_length_c 28.879(4)
_cell_measurement_reflns_used 8214
_cell_measurement_temperature 150(2)
_cell_measurement_theta_max 31.3
_cell_measurement_theta_min 2.7
_cell_volume 4086.2(11)
_computing_cell_refinement 'CrystalClear-SM Expert 2.0 r4'
_computing_data_collection 'CrystalClear-SM Expert 2.0 r4 (Rigaku, 2009)'
_computing_data_reduction 'CrystalClear-SM Expert 2.0 r4'
_computing_molecular_graphics 'CrystalStructure 4.0 (Rigaku, 2010)'
_computing_publication_material 'CrystalStructure 4.0'
_computing_structure_refinement 'SHELXL-2012 (Sheldrick, 2012)'
_computing_structure_solution 'SHELXS97 (Sheldrick, 2008)'
_diffrn_ambient_temperature 150(2)
_diffrn_detector_area_resol_mean 28.5714
_diffrn_measured_fraction_theta_full 0.989
_diffrn_measured_fraction_theta_max 0.994
_diffrn_measurement_device_type 'Rigaku Saturn724'
_diffrn_measurement_method 'profile data from \w-scans'
_diffrn_radiation_type MoK\a
_diffrn_radiation_wavelength 0.71075
_diffrn_reflns_av_R_equivalents 0.0221
_diffrn_reflns_av_unetI/netI 0.0252
_diffrn_reflns_laue_measured_fraction_full 0.989
_diffrn_reflns_laue_measured_fraction_max 0.994
_diffrn_reflns_limit_h_max 18
_diffrn_reflns_limit_h_min -21
_diffrn_reflns_limit_k_max 9
_diffrn_reflns_limit_k_min -8
_diffrn_reflns_limit_l_max 34
_diffrn_reflns_limit_l_min -23
_diffrn_reflns_number 22808
_diffrn_reflns_point_group_measured_fraction_full 0.989
_diffrn_reflns_point_group_measured_fraction_max 0.994
_diffrn_reflns_theta_full 25.242
_diffrn_reflns_theta_max 25.196
_diffrn_reflns_theta_min 2.714
_diffrn_source 'Sealed Tube'
_exptl_absorpt_coefficient_mu 0.209
_exptl_absorpt_correction_T_max 0.957
_exptl_absorpt_correction_T_min 0.915
_exptl_absorpt_correction_type multi-scan
_exptl_absorpt_process_details 'REQAB (Rigaku, 1998)'
_exptl_crystal_colour colorless
_exptl_crystal_density_diffrn 1.279
_exptl_crystal_description Needle
_exptl_crystal_F_000 1680
_exptl_crystal_size_max 0.250
_exptl_crystal_size_mid 0.070
_exptl_crystal_size_min 0.030
_refine_diff_density_max 1.192
_refine_diff_density_min -1.007
_refine_diff_density_rms 0.068
_refine_ls_extinction_method none
_refine_ls_goodness_of_fit_ref 1.060
_refine_ls_hydrogen_treatment mixed
_refine_ls_matrix_type full
_refine_ls_number_parameters 506
_refine_ls_number_reflns 7332
_refine_ls_number_restraints 8
_refine_ls_restrained_S_all 1.060
_refine_ls_R_factor_all 0.0632
_refine_ls_R_factor_gt 0.0603
_refine_ls_shift/su_max 0.000
_refine_ls_shift/su_mean 0.000
_refine_ls_structure_factor_coef Fsqd
_refine_ls_weighting_details
;
 w=1/[\s^2^(Fo^2^)+(0.0851P)^2^+4.5381P]
 where P=(Fo^2^+2Fc^2^)/3
;
_refine_ls_weighting_scheme calc
_refine_ls_wR_factor_gt 0.1618
_refine_ls_wR_factor_ref 0.1645
_reflns_Friedel_coverage 0.000
_reflns_number_gt 6889
_reflns_number_total 7332
_reflns_threshold_expression 'I > 2\s(I)'
_cod_data_source_file c5ce00675a2.cif
_cod_data_source_block ALP-HYDRO-PHOS-3C
_cod_depositor_comments 'Adding full bibliography for 7220395--7220401.cif.'
_cod_database_code 7220398
_shelx_space_group_comment
;
The symmetry employed for this shelxl refinement is uniquely defined
by the following loop, which should always be used as a source of
symmetry information in preference to the above space-group names.
They are only intended as comments.
;
_shelx_estimated_absorpt_t_min 0.959
_shelx_estimated_absorpt_t_max 0.959
_shelxl_version_number 2012-9

loop_
_space_group_symop_operation_xyz
'x, y, z'
'-x+1/2, y+1/2, -z+1/2'
'-x, -y, -z'
'x-1/2, -y-1/2, z-1/2'

loop_
_atom_site_label
_atom_site_type_symbol
_atom_site_fract_x
_atom_site_fract_y
_atom_site_fract_z
_atom_site_U_iso_or_equiv
_atom_site_adp_type
_atom_site_occupancy
_atom_site_site_symmetry_order
_atom_site_calc_flag
_atom_site_refinement_flags_posn
_atom_site_refinement_flags_adp
_atom_site_refinement_flags_occupancy
_atom_site_disorder_assembly
_atom_site_disorder_group
C1 C 0.35051(15) 0.0879(4) 0.28979(9) 0.0393(6) Uani 1 1 d . . . . .
C2 C 0.41255(18) 0.1430(5) 0.26670(10) 0.0567(9) Uani 1 1 d . . . . .
C3 C 0.4383(3) 0.0338(9) 0.23277(13) 0.0922(18) Uani 1 1 d . . . . .
H3 H 0.4809 0.0653 0.2162 0.111 Uiso 1 1 calc R U . . .
C4 C 0.4038(4) -0.1180(9) 0.22276(16) 0.107(2) Uani 1 1 d . . . . .
H4 H 0.4235 -0.1916 0.2002 0.129 Uiso 1 1 calc R U . . .
C5 C 0.3417(3) -0.1633(6) 0.24510(16) 0.0901(16) Uani 1 1 d . . . . .
H5 H 0.3175 -0.2671 0.2370 0.108 Uiso 1 1 calc R U . . .
C6 C 0.31222(19) -0.0616(4) 0.27967(12) 0.0550(9) Uani 1 1 d . . . . .
C7 C 0.4482(2) 0.3116(6) 0.27708(14) 0.0777(13) Uani 1 1 d . . . . .
H7A H 0.4115 0.4023 0.2719 0.116 Uiso 1 1 calc R U . . .
H7B H 0.4898 0.3290 0.2566 0.116 Uiso 1 1 calc R U . . .
H7C H 0.4666 0.3138 0.3094 0.116 Uiso 1 1 calc R U . . .
C8 C 0.2427(2) -0.1117(5) 0.30372(16) 0.0727(11) Uani 1 1 d . . . . .
H8A H 0.2562 -0.1687 0.3330 0.109 Uiso 1 1 calc R U . . .
H8B H 0.2132 -0.1890 0.2838 0.109 Uiso 1 1 calc R U . . .
H8C H 0.2134 -0.0099 0.3100 0.109 Uiso 1 1 calc R U . . .
C9 C 0.30277(15) 0.3591(3) 0.40294(9) 0.0328(6) Uani 1 1 d . . . . .
C10 C 0.33997(18) 0.5228(3) 0.38795(10) 0.0430(7) Uani 1 1 d . . . . .
H10A H 0.3934 0.5170 0.3957 0.064 Uiso 1 1 calc R U . . .
H10B H 0.3182 0.6192 0.4041 0.064 Uiso 1 1 calc R U . . .
H10C H 0.3323 0.5374 0.3544 0.064 Uiso 1 1 calc R U . . .
C11 C 0.21946(17) 0.3620(5) 0.39382(11) 0.0524(8) Uani 1 1 d . . . . .
H11A H 0.2086 0.3765 0.3606 0.079 Uiso 1 1 calc R U . . .
H11B H 0.1978 0.4566 0.4108 0.079 Uiso 1 1 calc R U . . .
H11C H 0.1980 0.2548 0.4042 0.079 Uiso 1 1 calc R U . . .
C12 C 0.08998(15) 0.0377(4) 0.45611(10) 0.0403(6) Uani 1 1 d . . . . .
C13 C 0.07623(17) -0.0123(5) 0.41016(12) 0.0548(9) Uani 1 1 d . . . . .
C14 C 0.0384(2) 0.1059(7) 0.38203(16) 0.0803(15) Uani 1 1 d . . . . .
H14 H 0.0285 0.0789 0.3503 0.096 Uiso 1 1 calc R U . . .
C15 C 0.0152(2) 0.2585(8) 0.3983(2) 0.096(2) Uani 1 1 d . . . . .
H15 H -0.0094 0.3370 0.3780 0.115 Uiso 1 1 calc R U . . .
C16 C 0.0273(2) 0.2983(6) 0.4439(2) 0.0850(16) Uani 1 1 d . . . . .
H16 H 0.0096 0.4039 0.4551 0.102 Uiso 1 1 calc R U . . .
C17 C 0.06490(16) 0.1885(4) 0.47496(14) 0.0538(9) Uani 1 1 d . . . . .
C18 C 0.0975(3) -0.1841(6) 0.39313(13) 0.0722(11) Uani 1 1 d . . . . .
H18A H 0.1516 -0.1899 0.3906 0.108 Uiso 1 1 calc R U . . .
H18B H 0.0735 -0.2044 0.3626 0.108 Uiso 1 1 calc R U . . .
H18C H 0.0814 -0.2708 0.4150 0.108 Uiso 1 1 calc R U . . .
C19 C 0.0755(2) 0.2270(4) 0.52527(15) 0.0650(11) Uani 1 1 d . . . . .
H19A H 0.0605 0.1284 0.5434 0.097 Uiso 1 1 calc R U . . .
H19B H 0.0449 0.3252 0.5331 0.097 Uiso 1 1 calc R U . . .
H19C H 0.1280 0.2527 0.5324 0.097 Uiso 1 1 calc R U . . .
C20 C 0.22741(16) -0.2257(3) 0.54117(9) 0.0365(6) Uani 1 1 d . . . . .
C21 C 0.18599(18) -0.1711(4) 0.58356(10) 0.0451(7) Uani 1 1 d . . . . .
H21A H 0.2022 -0.0569 0.5930 0.068 Uiso 1 1 calc R U . . .
H21B H 0.1967 -0.2510 0.6090 0.068 Uiso 1 1 calc R U . . .
H21C H 0.1324 -0.1700 0.5761 0.068 Uiso 1 1 calc R U . . .
C22 C 0.20178(19) -0.4005(4) 0.52389(11) 0.0480(7) Uani 1 1 d . . . . .
H22A H 0.1489 -0.3957 0.5145 0.072 Uiso 1 1 calc R U . . .
H22B H 0.2092 -0.4840 0.5488 0.072 Uiso 1 1 calc R U . . .
H22C H 0.2308 -0.4338 0.4973 0.072 Uiso 1 1 calc R U . . .
C23 C 0.24662(16) 0.1119(4) 0.68031(9) 0.0374(6) Uani 1 1 d . . . . .
C24 C 0.25977(19) -0.0439(4) 0.70212(9) 0.0466(7) Uani 1 1 d . . . . .
C25 C 0.1968(2) -0.1305(5) 0.71688(11) 0.0640(10) Uani 1 1 d . . . . .
H25 H 0.2026 -0.2372 0.7319 0.077 Uiso 1 1 calc R U . . .
C26 C 0.1260(2) -0.0622(6) 0.70977(12) 0.0688(11) Uani 1 1 d . . . . .
H26 H 0.0839 -0.1241 0.7193 0.083 Uiso 1 1 calc R U . . .
C27 C 0.1165(2) 0.0920(6) 0.68943(11) 0.0608(10) Uani 1 1 d . . . . .
H27 H 0.0678 0.1373 0.6854 0.073 Uiso 1 1 calc R U . . .
C28 C 0.17687(18) 0.1850(4) 0.67438(10) 0.0475(7) Uani 1 1 d . . . . .
C29 C 0.3367(2) -0.1113(5) 0.71016(12) 0.0660(10) Uani 1 1 d . . . . .
H29A H 0.3347 -0.2175 0.7278 0.099 Uiso 1 1 calc R U . . .
H29B H 0.3668 -0.0279 0.7277 0.099 Uiso 1 1 calc R U . . .
H29C H 0.3591 -0.1328 0.6803 0.099 Uiso 1 1 calc R U . . .
C30 C 0.1658(2) 0.3593(5) 0.65447(14) 0.0659(10) Uani 1 1 d . . . . .
H30A H 0.1737 0.3563 0.6211 0.099 Uiso 1 1 calc R U . . .
H30B H 0.2015 0.4379 0.6694 0.099 Uiso 1 1 calc R U . . .
H30C H 0.1151 0.3978 0.6599 0.099 Uiso 1 1 calc R U . . .
C31 C 0.42603(17) 0.3200(4) 0.62371(10) 0.0444(7) Uani 1 1 d . . . . .
C32 C 0.4039(2) 0.5019(4) 0.63302(15) 0.0681(11) Uani 1 1 d . . . . .
H32A H 0.3669 0.5388 0.6094 0.102 Uiso 1 1 calc R U . . .
H32B H 0.4478 0.5751 0.6320 0.102 Uiso 1 1 calc R U . . .
H32C H 0.3826 0.5096 0.6637 0.102 Uiso 1 1 calc R U . . .
C33 C 0.47916(17) 0.2506(5) 0.66149(11) 0.0502(8) Uani 1 1 d . . . . .
H33A H 0.4554 0.2561 0.6914 0.075 Uiso 1 1 calc R U . . .
H33B H 0.5248 0.3188 0.6628 0.075 Uiso 1 1 calc R U . . .
H33C H 0.4915 0.1323 0.6545 0.075 Uiso 1 1 calc R U . . .
O13A O 0.4005(2) 0.5426(5) 0.51572(13) 0.0465(12) Uani 0.549(6) 1 d G . P A 1
H13A H 0.3708 0.6220 0.5250 0.070 Uiso 0.549(6) 1 d G U P A 1
H13B H 0.3780 0.4833 0.4940 0.070 Uiso 0.549(6) 1 d G U P A 1
O1 O 0.32228(10) 0.1968(2) 0.32358(6) 0.0337(4) Uani 1 1 d . . . . .
O2 O 0.42983(12) 0.1916(3) 0.38113(7) 0.0478(5) Uani 1 1 d D . . . .
O3 O 0.31697(18) 0.0154(3) 0.39599(8) 0.0723(9) Uani 1 1 d . . . . .
O4 O 0.32056(11) 0.3418(2) 0.45194(6) 0.0372(4) Uani 1 1 d D . . . .
O5 O 0.12784(10) -0.0751(2) 0.48633(6) 0.0336(4) Uani 1 1 d . . . . .
O6 O 0.25119(12) -0.1448(3) 0.45213(7) 0.0454(5) Uani 1 1 d D . . . .
O7 O 0.24422(10) 0.1034(2) 0.50717(6) 0.0325(4) Uani 1 1 d . . . . .
O8 O 0.30546(12) -0.2372(3) 0.55103(8) 0.0460(5) Uani 1 1 d D . . . .
O9 O 0.30840(11) 0.2058(2) 0.66628(6) 0.0386(4) Uani 1 1 d . . . . .
O10 O 0.28954(11) 0.2627(2) 0.58109(7) 0.0393(4) Uani 1 1 d D . . . .
O11 O 0.36385(11) 0.0040(2) 0.60644(6) 0.0372(4) Uani 1 1 d . . . . .
O12 O 0.46311(14) 0.3028(4) 0.58091(8) 0.0635(7) Uani 1 1 d . . . . .
P1 P 0.34577(4) 0.17528(8) 0.37704(2) 0.03246(19) Uani 1 1 d . . . . .
P2 P 0.21622(4) -0.06993(8) 0.49480(2) 0.02878(18) Uani 1 1 d D . . . .
P3 P 0.34512(4) 0.18109(9) 0.61718(2) 0.03377(19) Uani 1 1 d D . . . .
O13B O 0.4492(2) 0.4559(3) 0.50106(13) 0.0356(13) Uani 0.451(6) 1 d G . P A 2
H13C H 0.4386 0.5579 0.4913 0.053 Uiso 0.451(6) 1 d G U P A 2
H13D H 0.4953 0.4326 0.4953 0.053 Uiso 0.451(6) 1 d G U P A 2
O15 O 0.49084(18) 0.0343(3) 0.44369(8) 0.1095(15) Uani 1 1 d G . . . .
H15A H 0.5068 0.1111 0.4633 0.164 Uiso 1 1 d G U . . .
H15B H 0.5286 -0.0146 0.4313 0.164 Uiso 1 1 d G U . . .
O14 O 0.4353(3) -0.1900(3) 0.49227(15) 0.1384(16) Uani 1 1 d G . . . .
H14A H 0.4245 -0.1247 0.5154 0.208 Uiso 1 1 d G U . . .
H14B H 0.4223 -0.1402 0.4663 0.208 Uiso 1 1 d G U . . .
H4A H 0.2925(19) 0.268(4) 0.4616(14) 0.072(13) Uiso 1 1 d D . . . .
H2 H 0.449(3) 0.131(6) 0.4032(14) 0.12(2) Uiso 1 1 d D . . . .
H10 H 0.277(2) 0.198(4) 0.5585(9) 0.082(14) Uiso 1 1 d D . . . .
H6 H 0.273(3) -0.078(4) 0.4333(12) 0.116(19) Uiso 1 1 d D . . . .
H12 H 0.445(2) 0.376(5) 0.5604(14) 0.058(11) Uiso 1 1 d . . . . .
H8 H 0.320(2) -0.153(4) 0.5654(13) 0.072(13) Uiso 1 1 d D . . . .

loop_
_atom_site_aniso_label
_atom_site_aniso_U_11
_atom_site_aniso_U_22
_atom_site_aniso_U_33
_atom_site_aniso_U_23
_atom_site_aniso_U_13
_atom_site_aniso_U_12
C1 0.0391(14) 0.0538(17) 0.0243(12) -0.0084(12) -0.0057(11) 0.0085(13)
C2 0.0448(17) 0.097(3) 0.0286(14) 0.0040(16) 0.0040(12) 0.0125(18)
C3 0.076(3) 0.166(5) 0.0353(19) -0.006(3) 0.0121(18) 0.044(3)
C4 0.114(4) 0.152(5) 0.056(3) -0.048(3) -0.008(3) 0.069(4)
C5 0.112(4) 0.085(3) 0.069(3) -0.046(2) -0.041(3) 0.033(3)
C6 0.058(2) 0.057(2) 0.0483(18) -0.0188(15) -0.0221(15) 0.0108(16)
C7 0.056(2) 0.116(4) 0.062(2) 0.025(2) 0.0145(18) -0.024(2)
C8 0.063(2) 0.056(2) 0.097(3) -0.012(2) -0.021(2) -0.0176(18)
C9 0.0366(14) 0.0344(13) 0.0273(12) -0.0012(10) 0.0022(10) 0.0005(11)
C10 0.0615(19) 0.0297(14) 0.0382(15) 0.0013(12) 0.0068(13) -0.0005(13)
C11 0.0381(16) 0.077(2) 0.0421(16) -0.0065(16) 0.0033(13) 0.0073(15)
C12 0.0283(13) 0.0424(15) 0.0504(17) 0.0159(13) 0.0025(12) -0.0030(11)
C13 0.0417(17) 0.074(2) 0.0481(18) 0.0221(17) -0.0065(14) -0.0115(16)
C14 0.046(2) 0.121(4) 0.073(3) 0.051(3) -0.0169(18) -0.019(2)
C15 0.036(2) 0.114(4) 0.137(5) 0.083(4) -0.004(2) 0.008(2)
C16 0.0402(19) 0.066(3) 0.151(5) 0.046(3) 0.029(3) 0.0163(18)
C17 0.0310(15) 0.0409(17) 0.091(3) 0.0166(17) 0.0185(16) 0.0024(12)
C18 0.084(3) 0.091(3) 0.0407(18) -0.0110(19) -0.0108(18) -0.016(2)
C19 0.054(2) 0.0410(18) 0.102(3) -0.0123(18) 0.037(2) 0.0005(15)
C20 0.0456(15) 0.0263(13) 0.0371(14) 0.0040(11) -0.0041(12) -0.0053(11)
C21 0.0562(18) 0.0466(17) 0.0324(14) 0.0090(12) 0.0010(13) -0.0137(14)
C22 0.064(2) 0.0266(14) 0.0526(18) 0.0053(13) -0.0111(15) -0.0117(13)
C23 0.0496(16) 0.0405(15) 0.0221(12) -0.0048(11) -0.0004(11) -0.0049(12)
C24 0.069(2) 0.0461(17) 0.0241(13) 0.0019(12) -0.0011(13) -0.0031(15)
C25 0.101(3) 0.060(2) 0.0315(16) 0.0062(15) 0.0075(17) -0.024(2)
C26 0.069(3) 0.097(3) 0.0406(18) -0.0076(19) 0.0109(17) -0.033(2)
C27 0.0520(19) 0.093(3) 0.0378(17) -0.0110(18) 0.0051(14) -0.0075(19)
C28 0.0509(18) 0.063(2) 0.0283(14) -0.0109(13) 0.0023(12) 0.0008(15)
C29 0.093(3) 0.062(2) 0.0431(18) 0.0166(16) -0.0003(18) 0.019(2)
C30 0.068(2) 0.071(2) 0.060(2) 0.0020(18) 0.0099(18) 0.0290(19)
C31 0.0466(16) 0.0495(17) 0.0366(15) 0.0084(13) -0.0066(12) -0.0124(13)
C32 0.072(2) 0.0400(18) 0.089(3) 0.0123(18) -0.036(2) -0.0169(17)
C33 0.0461(17) 0.060(2) 0.0436(16) 0.0055(15) -0.0125(13) -0.0105(15)
O13A 0.052(2) 0.048(2) 0.040(2) -0.0094(17) 0.0049(17) -0.0067(19)
O1 0.0353(10) 0.0380(10) 0.0278(9) -0.0030(7) 0.0022(7) 0.0001(8)
O2 0.0430(12) 0.0609(14) 0.0389(11) -0.0005(10) -0.0052(9) 0.0176(10)
O3 0.145(3) 0.0328(12) 0.0411(12) -0.0034(9) 0.0365(14) -0.0216(14)
O4 0.0495(12) 0.0357(10) 0.0263(9) -0.0026(8) 0.0010(8) -0.0088(9)
O5 0.0386(10) 0.0285(9) 0.0336(9) 0.0049(7) 0.0005(8) -0.0047(7)
O6 0.0591(13) 0.0330(10) 0.0457(12) -0.0066(9) 0.0226(10) -0.0100(9)
O7 0.0418(10) 0.0252(9) 0.0303(9) 0.0025(7) -0.0017(7) -0.0048(7)
O8 0.0458(12) 0.0293(10) 0.0616(13) -0.0067(9) -0.0158(10) 0.0028(9)
O9 0.0494(11) 0.0375(10) 0.0286(9) -0.0039(8) -0.0022(8) -0.0046(9)
O10 0.0487(11) 0.0342(10) 0.0341(10) -0.0017(8) -0.0102(8) -0.0001(9)
O11 0.0420(10) 0.0377(10) 0.0318(9) -0.0014(8) -0.0020(8) -0.0010(8)
O12 0.0562(14) 0.093(2) 0.0408(12) 0.0174(13) -0.0043(11) -0.0264(14)
P1 0.0448(4) 0.0276(3) 0.0252(3) 0.0009(2) 0.0043(3) -0.0005(3)
P2 0.0351(4) 0.0236(3) 0.0278(3) 0.0001(2) 0.0033(3) -0.0038(2)
P3 0.0398(4) 0.0340(4) 0.0271(3) 0.0020(3) -0.0040(3) -0.0052(3)
O13B 0.032(2) 0.037(2) 0.038(2) 0.0052(18) 0.0035(17) 0.0035(18)
O15 0.172(3) 0.091(2) 0.0603(17) -0.0281(16) -0.059(2) 0.081(2)
O14 0.148(4) 0.139(4) 0.128(4) -0.008(3) -0.004(3) 0.012(3)

loop_
_atom_type_symbol
_atom_type_description
_atom_type_scat_dispersion_real
_atom_type_scat_dispersion_imag
_atom_type_scat_source
C C 0.0033 0.0016 'International Tables Vol C Tables 4.2.6.8 and 6.1.1.4'
H H 0.0000 0.0000 'International Tables Vol C Tables 4.2.6.8 and 6.1.1.4'
O O 0.0106 0.0060 'International Tables Vol C Tables 4.2.6.8 and 6.1.1.4'
P P 0.1023 0.0942 'International Tables Vol C Tables 4.2.6.8 and 6.1.1.4'

loop_
_geom_angle_atom_site_label_1
_geom_angle_atom_site_label_2
_geom_angle_atom_site_label_3
_geom_angle
C6 C1 C2 124.3(3)
C6 C1 O1 118.2(3)
C2 C1 O1 117.3(3)
C1 C2 C3 115.9(4)
C1 C2 C7 121.7(3)
C3 C2 C7 122.3(4)
C4 C3 C2 121.7(5)
C4 C3 H3 119.2
C2 C3 H3 119.2
C5 C4 C3 120.2(4)
C5 C4 H4 119.9
C3 C4 H4 119.9
C4 C5 C6 121.9(5)
C4 C5 H5 119.1
C6 C5 H5 119.1
C1 C6 C5 115.9(4)
C1 C6 C8 122.6(3)
C5 C6 C8 121.5(4)
C2 C7 H7A 109.5
C2 C7 H7B 109.5
H7A C7 H7B 109.5
C2 C7 H7C 109.5
H7A C7 H7C 109.5
H7B C7 H7C 109.5
C6 C8 H8A 109.5
C6 C8 H8B 109.5
H8A C8 H8B 109.5
C6 C8 H8C 109.5
H8A C8 H8C 109.5
H8B C8 H8C 109.5
O4 C9 C11 110.7(2)
O4 C9 C10 105.9(2)
C11 C9 C10 112.4(3)
O4 C9 P1 104.25(17)
C11 C9 P1 112.0(2)
C10 C9 P1 111.06(18)
C9 C10 H10A 109.5
C9 C10 H10B 109.5
H10A C10 H10B 109.5
C9 C10 H10C 109.5
H10A C10 H10C 109.5
H10B C10 H10C 109.5
C9 C11 H11A 109.5
C9 C11 H11B 109.5
H11A C11 H11B 109.5
C9 C11 H11C 109.5
H11A C11 H11C 109.5
H11B C11 H11C 109.5
C17 C12 C13 124.4(3)
C17 C12 O5 117.0(3)
C13 C12 O5 118.5(3)
C14 C13 C12 115.5(4)
C14 C13 C18 122.5(4)
C12 C13 C18 121.9(3)
C15 C14 C13 122.4(5)
C15 C14 H14 118.8
C13 C14 H14 118.8
C14 C15 C16 119.8(4)
C14 C15 H15 120.1
C16 C15 H15 120.1
C15 C16 C17 122.2(5)
C15 C16 H16 118.9
C17 C16 H16 118.9
C12 C17 C16 115.7(4)
C12 C17 C19 121.6(3)
C16 C17 C19 122.6(4)
C13 C18 H18A 109.5
C13 C18 H18B 109.5
H18A C18 H18B 109.5
C13 C18 H18C 109.5
H18A C18 H18C 109.5
H18B C18 H18C 109.5
C17 C19 H19A 109.5
C17 C19 H19B 109.5
H19A C19 H19B 109.5
C17 C19 H19C 109.5
H19A C19 H19C 109.5
H19B C19 H19C 109.5
O8 C20 C21 111.5(2)
O8 C20 C22 106.9(2)
C21 C20 C22 111.5(2)
O8 C20 P2 105.74(18)
C21 C20 P2 111.0(2)
C22 C20 P2 110.00(19)
C20 C21 H21A 109.5
C20 C21 H21B 109.5
H21A C21 H21B 109.5
C20 C21 H21C 109.5
H21A C21 H21C 109.5
H21B C21 H21C 109.5
C20 C22 H22A 109.5
C20 C22 H22B 109.5
H22A C22 H22B 109.5
C20 C22 H22C 109.5
H22A C22 H22C 109.5
H22B C22 H22C 109.5
C28 C23 C24 124.0(3)
C28 C23 O9 117.9(3)
C24 C23 O9 118.0(3)
C23 C24 C25 116.1(3)
C23 C24 C29 121.6(3)
C25 C24 C29 122.3(3)
C26 C25 C24 120.8(4)
C26 C25 H25 119.6
C24 C25 H25 119.6
C27 C26 C25 120.7(3)
C27 C26 H26 119.6
C25 C26 H26 119.6
C26 C27 C28 121.2(4)
C26 C27 H27 119.4
C28 C27 H27 119.4
C23 C28 C27 117.1(3)
C23 C28 C30 122.3(3)
C27 C28 C30 120.5(3)
C24 C29 H29A 109.5
C24 C29 H29B 109.5
H29A C29 H29B 109.5
C24 C29 H29C 109.5
H29A C29 H29C 109.5
H29B C29 H29C 109.5
C28 C30 H30A 109.5
C28 C30 H30B 109.5
H30A C30 H30B 109.5
C28 C30 H30C 109.5
H30A C30 H30C 109.5
H30B C30 H30C 109.5
O12 C31 C32 112.1(3)
O12 C31 C33 106.5(3)
C32 C31 C33 112.0(3)
O12 C31 P3 104.4(2)
C32 C31 P3 111.8(2)
C33 C31 P3 109.6(2)
C31 C32 H32A 109.5
C31 C32 H32B 109.5
H32A C32 H32B 109.5
C31 C32 H32C 109.5
H32A C32 H32C 109.5
H32B C32 H32C 109.5
C31 C33 H33A 109.5
C31 C33 H33B 109.5
H33A C33 H33B 109.5
C31 C33 H33C 109.5
H33A C33 H33C 109.5
H33B C33 H33C 109.5
H13A O13A H13B 109.4
C1 O1 P1 121.13(17)
P1 O2 H2 113(4)
C9 O4 H4A 106(3)
C12 O5 P2 122.38(16)
P2 O6 H6 119(2)
C20 O8 H8 111(3)
C23 O9 P3 123.25(16)
P3 O10 H10 114.1(19)
C31 O12 H12 110(2)
O3 P1 O2 113.96(16)
O3 P1 O1 111.47(13)
O2 P1 O1 107.10(11)
O3 P1 C9 111.52(13)
O2 P1 C9 109.79(13)
O1 P1 C9 102.27(11)
O7 P2 O6 113.68(11)
O7 P2 O5 112.60(10)
O6 P2 O5 107.71(11)
O7 P2 C20 114.33(11)
O6 P2 C20 107.25(13)
O5 P2 C20 100.23(11)
O11 P3 O10 113.39(11)
O11 P3 O9 114.08(11)
O10 P3 O9 105.53(11)
O11 P3 C31 113.70(14)
O10 P3 C31 108.19(13)
O9 P3 C31 100.92(12)
H13C O13B H13D 109.5
H15A O15 H15B 109.5
H14A O14 H14B 109.5

loop_
_geom_bond_atom_site_label_1
_geom_bond_atom_site_label_2
_geom_bond_distance
C1 C6 1.389(5)
C1 C2 1.390(4)
C1 O1 1.408(3)
C2 C3 1.396(6)
C2 C7 1.499(6)
C3 C4 1.372(9)
C3 H3 0.9500
C4 C5 1.359(8)
C4 H4 0.9500
C5 C6 1.399(5)
C5 H5 0.9500
C6 C8 1.506(6)
C7 H7A 0.9800
C7 H7B 0.9800
C7 H7C 0.9800
C8 H8A 0.9800
C8 H8B 0.9800
C8 H8C 0.9800
C9 O4 1.446(3)
C9 C11 1.512(4)
C9 C10 1.522(4)
C9 P1 1.815(3)
C10 H10A 0.9800
C10 H10B 0.9800
C10 H10C 0.9800
C11 H11A 0.9800
C11 H11B 0.9800
C11 H11C 0.9800
C12 C17 1.389(5)
C12 C13 1.397(5)
C12 O5 1.404(3)
C13 C14 1.396(5)
C13 C18 1.494(6)
C14 C15 1.362(8)
C14 H14 0.9500
C15 C16 1.364(8)
C15 H15 0.9500
C16 C17 1.401(6)
C16 H16 0.9500
C17 C19 1.490(6)
C18 H18A 0.9800
C18 H18B 0.9800
C18 H18C 0.9800
C19 H19A 0.9800
C19 H19B 0.9800
C19 H19C 0.9800
C20 O8 1.425(3)
C20 C21 1.519(4)
C20 C22 1.529(4)
C20 P2 1.821(3)
C21 H21A 0.9800
C21 H21B 0.9800
C21 H21C 0.9800
C22 H22A 0.9800
C22 H22B 0.9800
C22 H22C 0.9800
C23 C28 1.385(4)
C23 C24 1.395(4)
C23 O9 1.407(3)
C24 C25 1.402(5)
C24 C29 1.492(5)
C25 C26 1.390(6)
C25 H25 0.9500
C26 C27 1.356(6)
C26 H26 0.9500
C27 C28 1.392(5)
C27 H27 0.9500
C28 C30 1.499(5)
C29 H29A 0.9800
C29 H29B 0.9800
C29 H29C 0.9800
C30 H30A 0.9800
C30 H30B 0.9800
C30 H30C 0.9800
C31 O12 1.432(4)
C31 C32 1.513(5)
C31 C33 1.525(4)
C31 P3 1.824(3)
C32 H32A 0.9800
C32 H32B 0.9800
C32 H32C 0.9800
C33 H33A 0.9800
C33 H33B 0.9800
C33 H33C 0.9800
O13A H13A 0.8704
O13A H13B 0.8702
O1 P1 1.5945(19)
O2 P1 1.518(2)
O2 H2 0.858(14)
O3 P1 1.474(2)
O4 H4A 0.825(19)
O5 P2 1.5999(19)
O6 P2 1.523(2)
O6 H6 0.862(18)
O7 P2 1.4932(18)
O8 H8 0.825(19)
O9 P3 1.5982(19)
O10 P3 1.556(2)
O10 H10 0.850(18)
O11 P3 1.470(2)
O12 H12 0.88(4)
O13B H13C 0.8696
O13B H13D 0.8706
O15 H15A 0.8699
O15 H15B 0.8703
O14 H14A 0.8699
O14 H14B 0.8698

loop_
_geom_hbond_atom_site_label_D
_geom_hbond_atom_site_label_H
_geom_hbond_atom_site_label_A
_geom_hbond_distance_DH
_geom_hbond_distance_HA
_geom_hbond_distance_DA
_geom_hbond_angle_DHA
_geom_hbond_site_symmetry_A
C10 H10B O6 0.98 2.64 3.613(3) 174.0 1_565
C22 H22B O10 0.98 2.61 3.472(4) 146.3 1_545
C32 H32A O8 0.98 2.65 3.556(4) 153.7 1_565
O4 H4A O7 0.825(19) 2.06(2) 2.848(3) 159(4) .
O12 H12 O13A 0.88(4) 1.99(4) 2.867(5) 178(4) .
O12 H12 O13B 0.88(4) 1.83(4) 2.606(5) 146(3) .
O10 H10 O7 0.850(18) 1.744(16) 2.582(3) 168(3) .
O6 H6 O3 0.862(18) 1.545(17) 2.400(3) 171(4) .

loop_
_geom_torsion_atom_site_label_1
_geom_torsion_atom_site_label_2
_geom_torsion_atom_site_label_3
_geom_torsion_atom_site_label_4
_geom_torsion
C6 C1 C2 C3 -3.0(5)
O1 C1 C2 C3 -178.8(3)
C6 C1 C2 C7 175.7(3)
O1 C1 C2 C7 -0.1(4)
C1 C2 C3 C4 0.5(6)
C7 C2 C3 C4 -178.1(4)
C2 C3 C4 C5 1.9(7)
C3 C4 C5 C6 -2.1(8)
C2 C1 C6 C5 2.8(5)
O1 C1 C6 C5 178.6(3)
C2 C1 C6 C8 -176.4(3)
O1 C1 C6 C8 -0.7(5)
C4 C5 C6 C1 -0.2(6)
C4 C5 C6 C8 179.1(4)
C17 C12 C13 C14 3.9(4)
O5 C12 C13 C14 -180.0(3)
C17 C12 C13 C18 -173.3(3)
O5 C12 C13 C18 2.9(4)
C12 C13 C14 C15 -1.1(5)
C18 C13 C14 C15 176.0(4)
C13 C14 C15 C16 -1.5(6)
C14 C15 C16 C17 1.6(6)
C13 C12 C17 C16 -3.8(4)
O5 C12 C17 C16 -179.9(3)
C13 C12 C17 C19 174.2(3)
O5 C12 C17 C19 -1.9(4)
C15 C16 C17 C12 0.9(5)
C15 C16 C17 C19 -177.1(4)
C28 C23 C24 C25 2.4(4)
O9 C23 C24 C25 178.0(2)
C28 C23 C24 C29 -176.1(3)
O9 C23 C24 C29 -0.6(4)
C23 C24 C25 C26 0.0(5)
C29 C24 C25 C26 178.5(3)
C24 C25 C26 C27 -1.7(5)
C25 C26 C27 C28 1.1(5)
C24 C23 C28 C27 -3.0(4)
O9 C23 C28 C27 -178.6(2)
C24 C23 C28 C30 174.6(3)
O9 C23 C28 C30 -1.0(4)
C26 C27 C28 C23 1.2(5)
C26 C27 C28 C30 -176.5(3)
C6 C1 O1 P1 88.5(3)
C2 C1 O1 P1 -95.4(3)
C17 C12 O5 P2 -90.8(3)
C13 C12 O5 P2 92.8(3)
C28 C23 O9 P3 -96.7(3)
C24 C23 O9 P3 87.5(3)
C1 O1 P1 O3 -67.0(2)
C1 O1 P1 O2 58.3(2)
C1 O1 P1 C9 173.7(2)
O4 C9 P1 O3 58.9(2)
C11 C9 P1 O3 -60.9(3)
C10 C9 P1 O3 172.5(2)
O4 C9 P1 O2 -68.42(19)
C11 C9 P1 O2 171.8(2)
C10 C9 P1 O2 45.2(2)
O4 C9 P1 O1 178.12(15)
C11 C9 P1 O1 58.3(2)
C10 C9 P1 O1 -68.2(2)
C12 O5 P2 O7 51.7(2)
C12 O5 P2 O6 -74.4(2)
C12 O5 P2 C20 173.6(2)
O8 C20 P2 O7 -61.2(2)
C21 C20 P2 O7 59.8(2)
C22 C20 P2 O7 -176.3(2)
O8 C20 P2 O6 65.8(2)
C21 C20 P2 O6 -173.19(19)
C22 C20 P2 O6 -49.3(2)
O8 C20 P2 O5 178.12(17)
C21 C20 P2 O5 -60.9(2)
C22 C20 P2 O5 63.0(2)
C23 O9 P3 O11 -51.8(2)
C23 O9 P3 O10 73.3(2)
C23 O9 P3 C31 -174.2(2)
O12 C31 P3 O11 56.5(2)
C32 C31 P3 O11 178.0(2)
C33 C31 P3 O11 -57.3(3)
O12 C31 P3 O10 -70.4(2)
C32 C31 P3 O10 51.0(3)
C33 C31 P3 O10 175.8(2)
O12 C31 P3 O9 179.1(2)
C32 C31 P3 O9 -59.5(3)
C33 C31 P3 O9 65.3(2)
